data_1520347
loop_
_publ_author_name
'Tizzard, Graham J.'
'Hursthouse, Michael B.'
'Croft, Anna K.'

_publ_section_title
;
 N-((2S,3R,4R,5S,6R)-2,4,5-trihydroxy-6-hydroxymethyl-tetrahydro-pyran-3-yl)-
 phthalamic acid
;
_journal_name_full 'Crystal Structure Report Archive'
_journal_page_first 871
_journal_year 2009
_chemical_absolute_configuration syn
_chemical_formula_moiety 'C14 H17 N O8'
_chemical_formula_sum 'C14 H17 N O8'
_chemical_formula_weight 327.29
_space_group_IT_number 19
_symmetry_cell_setting orthorhombic
_symmetry_space_group_name_Hall 'P 2ac 2ab'
_symmetry_space_group_name_H-M 'P 21 21 21'
_atom_sites_solution_hydrogens geom
_atom_sites_solution_primary direct
_atom_sites_solution_secondary difmap
_cell_angle_alpha 90.00
_cell_angle_beta 90.00
_cell_angle_gamma 90.00
_cell_formula_units_Z 4
_cell_length_a 4.75500(10)
_cell_length_b 12.4624(3)
_cell_length_c 24.7840(7)
_cell_measurement_reflns_used 28436
_cell_measurement_temperature 120(2)
_cell_measurement_theta_max 27.48
_cell_measurement_theta_min 2.91
_cell_volume 1468.67(6)
_computing_cell_refinement 'DENZO (Otwinowski & Minor, 1997) & COLLECT (Hooft, R.W.W., 1998)'
_computing_data_collection 'COLLECT (Hooft, R.W.W., 1998)'
_computing_data_reduction 'DENZO (Otwinowski & Minor, 1997) & COLLECT (Hooft, R.W.W., 1998)'
_computing_molecular_graphics 'CAMERON (Watkin, et al., 1993)'
_computing_publication_material 'WINGX (Farrugia, 1998)'
_computing_structure_refinement 'SHELXL-97 (Sheldrick, 2008)'
_computing_structure_solution 'SHELXS-97 (Sheldrick, 2008)'
_diffrn_ambient_temperature 120(2)
_diffrn_detector_area_resol_mean 66.0645
_diffrn_measured_fraction_theta_full 0.998
_diffrn_measured_fraction_theta_max 0.998
_diffrn_measurement_device_type 'Bruker-Nonius APEX II CCD camera on \k-goniostat'
_diffrn_measurement_method '\f & \w scans'
_diffrn_radiation_monochromator '10cm confocal mirrors'
_diffrn_radiation_source 'Bruker-Nonius FR591 rotating anode'
_diffrn_radiation_type MoK\a
_diffrn_radiation_wavelength 0.71073
_diffrn_reflns_av_R_equivalents 0.0617
_diffrn_reflns_av_sigmaI/netI 0.0397
_diffrn_reflns_limit_h_max 5
_diffrn_reflns_limit_h_min -6
_diffrn_reflns_limit_k_max 16
_diffrn_reflns_limit_k_min -16
_diffrn_reflns_limit_l_max 32
_diffrn_reflns_limit_l_min -32
_diffrn_reflns_number 17643
_diffrn_reflns_theta_full 27.48
_diffrn_reflns_theta_max 27.48
_diffrn_reflns_theta_min 2.96
_exptl_absorpt_coefficient_mu 0.123
_exptl_absorpt_correction_T_max 0.9988
_exptl_absorpt_correction_T_min 0.9758
_exptl_absorpt_correction_type multi-scan
_exptl_absorpt_process_details 'SADABS 2007/2 (Sheldrick, G.M., 2007)'
_exptl_crystal_colour colourless
_exptl_crystal_density_diffrn 1.480
_exptl_crystal_density_method 'not measured'
_exptl_crystal_description plate
_exptl_crystal_F_000 688
_exptl_crystal_size_max 0.20
_exptl_crystal_size_mid 0.07
_exptl_crystal_size_min 0.01
_refine_diff_density_max 0.266
_refine_diff_density_min -0.273
_refine_diff_density_rms 0.061
_refine_ls_extinction_method none
_refine_ls_goodness_of_fit_ref 1.099
_refine_ls_hydrogen_treatment mixed
_refine_ls_matrix_type full
_refine_ls_number_parameters 216
_refine_ls_number_reflns 1992
_refine_ls_number_restraints 1
_refine_ls_restrained_S_all 1.099
_refine_ls_R_factor_all 0.0618
_refine_ls_R_factor_gt 0.0492
_refine_ls_shift/su_max 0.000
_refine_ls_shift/su_mean 0.000
_refine_ls_structure_factor_coef Fsqd
_refine_ls_weighting_details 'calc w=1/[\s^2^(Fo^2^)+(0.0053P)^2^+1.7875P] where P=(Fo^2^+2Fc^2^)/3'
_refine_ls_weighting_scheme calc
_refine_ls_wR_factor_gt 0.0863
_refine_ls_wR_factor_ref 0.0923
_reflns_number_gt 1738
_reflns_number_total 1992
_reflns_threshold_expression >2\s(I)
_cod_data_source_file eCrystal-871.cif
_cod_data_source_block 2009src0683a
_cod_depositor_comments
;
Citation :
Tizzard, Graham J. and Hursthouse, Michael B. and Croft, Anna K. (2009)
University of Southampton, Crystal Structure Report Archive. 
(doi:10.5258/ecrystals/871)

More at:
http://ecrystals.chem.soton.ac.uk/871/
;
_cod_database_code 1520347

loop_
_symmetry_equiv_pos_as_xyz
'x, y, z'
'-x+1/2, -y, z+1/2'
'-x, y+1/2, -z+1/2'
'x+1/2, -y+1/2, -z'

loop_
_atom_site_label
_atom_site_type_symbol
_atom_site_fract_x
_atom_site_fract_y
_atom_site_fract_z
_atom_site_U_iso_or_equiv
_atom_site_adp_type
_atom_site_occupancy
_atom_site_symmetry_multiplicity
_atom_site_calc_flag
_atom_site_refinement_flags
_atom_site_disorder_assembly
_atom_site_disorder_group
C1 C 0.4034(7) 0.9381(2) 0.82416(11) 0.0162(7) Uani 1 1 d . . .
H1 H 0.5797 0.9595 0.8050 0.019 Uiso 1 1 calc R . .
C2 C 0.3293(7) 0.8220(2) 0.80955(11) 0.0139(6) Uani 1 1 d . . .
H2 H 0.4893 0.7747 0.8205 0.017 Uiso 1 1 calc R . .
C3 C 0.0672(7) 0.7867(2) 0.84001(11) 0.0135(6) Uani 1 1 d . . .
H3 H -0.0932 0.8347 0.8301 0.016 Uiso 1 1 calc R . .
C4 C 0.1261(7) 0.7972(2) 0.90010(11) 0.0153(6) Uani 1 1 d . . .
H4 H 0.2851 0.7489 0.9105 0.018 Uiso 1 1 calc R . .
C5 C 0.2043(7) 0.9144(2) 0.91212(11) 0.0168(7) Uani 1 1 d . . .
H5 H 0.0421 0.9612 0.9018 0.020 Uiso 1 1 calc R . .
C6 C 0.2785(8) 0.9365(2) 0.97060(11) 0.0198(7) Uani 1 1 d . . .
H6A H 0.3371 1.0124 0.9741 0.024 Uiso 1 1 calc R . .
H6B H 0.1083 0.9263 0.9930 0.024 Uiso 1 1 calc R . .
C7 C 0.4615(7) 0.7546(2) 0.71997(11) 0.0149(6) Uani 1 1 d . . .
C8 C 0.4055(7) 0.7668(2) 0.66027(11) 0.0151(6) Uani 1 1 d . . .
C9 C 0.2354(7) 0.6902(2) 0.63562(12) 0.0194(7) Uani 1 1 d . . .
H9 H 0.1671 0.6308 0.6558 0.023 Uiso 1 1 calc R . .
C10 C 0.1662(8) 0.7010(3) 0.58142(12) 0.0244(8) Uani 1 1 d . . .
H10 H 0.0501 0.6488 0.5645 0.029 Uiso 1 1 calc R . .
C11 C 0.2653(8) 0.7871(3) 0.55190(12) 0.0238(8) Uani 1 1 d . . .
H11 H 0.2155 0.7944 0.5150 0.029 Uiso 1 1 calc R . .
C12 C 0.4370(8) 0.8629(3) 0.57610(12) 0.0232(8) Uani 1 1 d . . .
H12 H 0.5070 0.9216 0.5556 0.028 Uiso 1 1 calc R . .
C13 C 0.5073(7) 0.8532(2) 0.63059(12) 0.0165(7) Uani 1 1 d . . .
C14 C 0.6978(8) 0.9342(2) 0.65614(12) 0.0198(7) Uani 1 1 d . . .
N1 N 0.2936(6) 0.81409(19) 0.75118(9) 0.0153(5) Uani 1 1 d D . .
O1 O 0.4457(5) 0.94607(16) 0.88088(8) 0.0164(5) Uani 1 1 d . . .
O2 O 0.1804(5) 1.00312(16) 0.80663(9) 0.0174(5) Uani 1 1 d . . .
H2A H 0.2421 1.0642 0.7986 0.026 Uiso 1 1 calc R . .
O3 O -0.0049(5) 0.67822(16) 0.82760(8) 0.0188(5) Uani 1 1 d . . .
H3A H -0.1041 0.6768 0.7996 0.028 Uiso 1 1 calc R . .
O4 O -0.1197(5) 0.76948(17) 0.93003(8) 0.0202(5) Uani 1 1 d . . .
H4A H -0.0778 0.7242 0.9538 0.030 Uiso 1 1 calc R . .
O5 O 0.4969(6) 0.86972(18) 0.99096(8) 0.0229(5) Uani 1 1 d . . .
H5A H 0.6054 0.8525 0.9657 0.034 Uiso 1 1 calc R . .
O6 O 0.6411(5) 0.69080(16) 0.73719(8) 0.0182(5) Uani 1 1 d . . .
O7 O 0.8105(5) 0.92139(17) 0.69938(9) 0.0225(5) Uani 1 1 d . . .
O8 O 0.7297(8) 1.02134(19) 0.62642(10) 0.0436(8) Uani 1 1 d . . .
H8 H 0.8272 1.0663 0.6434 0.065 Uiso 1 1 calc R . .
H1N H 0.147(7) 0.861(3) 0.7357(15) 0.052 Uiso 1 1 d D . .

loop_
_atom_site_aniso_label
_atom_site_aniso_U_11
_atom_site_aniso_U_22
_atom_site_aniso_U_33
_atom_site_aniso_U_23
_atom_site_aniso_U_13
_atom_site_aniso_U_12
C1 0.0181(17) 0.0167(14) 0.0138(14) 0.0013(12) 0.0024(13) 0.0013(14)
C2 0.0171(17) 0.0147(14) 0.0099(12) -0.0001(11) 0.0002(13) 0.0012(13)
C3 0.0138(16) 0.0115(13) 0.0151(13) -0.0008(10) -0.0010(13) 0.0001(12)
C4 0.0144(16) 0.0168(15) 0.0148(13) 0.0005(12) 0.0017(13) 0.0002(14)
C5 0.0205(17) 0.0141(14) 0.0158(14) 0.0013(11) 0.0014(15) 0.0016(14)
C6 0.0241(19) 0.0195(15) 0.0159(14) -0.0034(12) -0.0023(15) 0.0012(15)
C7 0.0178(17) 0.0125(13) 0.0144(13) 0.0002(11) 0.0001(14) -0.0045(13)
C8 0.0165(16) 0.0148(14) 0.0140(13) 0.0000(11) -0.0002(13) 0.0023(13)
C9 0.0204(17) 0.0158(14) 0.0220(15) 0.0012(12) -0.0021(14) -0.0043(14)
C10 0.029(2) 0.0223(16) 0.0221(15) -0.0034(13) -0.0049(16) -0.0087(16)
C11 0.032(2) 0.0231(16) 0.0160(14) 0.0018(12) -0.0032(15) -0.0036(16)
C12 0.028(2) 0.0213(16) 0.0207(15) 0.0050(13) -0.0041(16) -0.0051(15)
C13 0.0178(17) 0.0117(13) 0.0199(14) 0.0008(11) -0.0005(15) 0.0020(13)
C14 0.0227(18) 0.0147(14) 0.0220(15) 0.0016(12) -0.0036(15) 0.0012(14)
N1 0.0165(14) 0.0172(12) 0.0122(11) -0.0002(9) -0.0009(11) 0.0020(12)
O1 0.0187(13) 0.0157(10) 0.0149(10) 0.0007(8) -0.0003(10) -0.0016(10)
O2 0.0180(12) 0.0117(10) 0.0225(11) 0.0032(8) -0.0006(11) 0.0027(10)
O3 0.0229(13) 0.0130(10) 0.0204(10) 0.0010(8) -0.0076(10) -0.0016(10)
O4 0.0181(12) 0.0227(11) 0.0199(11) 0.0057(9) 0.0025(10) 0.0004(10)
O5 0.0242(14) 0.0286(12) 0.0157(10) 0.0020(9) -0.0005(11) 0.0055(12)
O6 0.0223(13) 0.0154(10) 0.0170(10) -0.0006(8) -0.0040(10) 0.0065(10)
O7 0.0237(13) 0.0196(11) 0.0243(12) 0.0019(9) -0.0070(11) -0.0014(11)
O8 0.070(2) 0.0239(13) 0.0366(14) 0.0138(11) -0.0289(17) -0.0256(15)

loop_
_atom_type_symbol
_atom_type_description
_atom_type_scat_dispersion_real
_atom_type_scat_dispersion_imag
_atom_type_scat_source
C C 0.0033 0.0000 'International Tables Vol C Tables 4.2.6.8 and 6.1.1.4'
H H 0.0000 0.0000 'International Tables Vol C Tables 4.2.6.8 and 6.1.1.4'
N N 0.0061 0.0000 'International Tables Vol C Tables 4.2.6.8 and 6.1.1.4'
O O 0.0106 0.0000 'International Tables Vol C Tables 4.2.6.8 and 6.1.1.4'

loop_
_geom_angle_atom_site_label_1
_geom_angle_atom_site_label_2
_geom_angle_atom_site_label_3
_geom_angle
_geom_angle_site_symmetry_1
_geom_angle_site_symmetry_3
O2 C1 O1 111.8(2) . .
O2 C1 C2 107.4(3) . .
O1 C1 C2 109.4(2) . .
O2 C1 H1 109.4 . .
O1 C1 H1 109.4 . .
C2 C1 H1 109.4 . .
N1 C2 C3 112.1(3) . .
N1 C2 C1 108.9(2) . .
C3 C2 C1 110.1(2) . .
N1 C2 H2 108.5 . .
C3 C2 H2 108.5 . .
C1 C2 H2 108.5 . .
O3 C3 C4 109.7(2) . .
O3 C3 C2 111.3(2) . .
C4 C3 C2 108.0(2) . .
O3 C3 H3 109.3 . .
C4 C3 H3 109.3 . .
C2 C3 H3 109.3 . .
O4 C4 C3 109.7(3) . .
O4 C4 C5 109.1(2) . .
C3 C4 C5 108.4(2) . .
O4 C4 H4 109.8 . .
C3 C4 H4 109.8 . .
C5 C4 H4 109.8 . .
O1 C5 C6 106.2(3) . .
O1 C5 C4 110.4(2) . .
C6 C5 C4 114.4(2) . .
O1 C5 H5 108.5 . .
C6 C5 H5 108.5 . .
C4 C5 H5 108.5 . .
O5 C6 C5 113.7(3) . .
O5 C6 H6A 108.8 . .
C5 C6 H6A 108.8 . .
O5 C6 H6B 108.8 . .
C5 C6 H6B 108.8 . .
H6A C6 H6B 107.7 . .
O6 C7 N1 124.5(3) . .
O6 C7 C8 121.5(3) . .
N1 C7 C8 113.9(3) . .
C13 C8 C9 120.1(3) . .
C13 C8 C7 122.3(3) . .
C9 C8 C7 117.6(3) . .
C10 C9 C8 119.7(3) . .
C10 C9 H9 120.2 . .
C8 C9 H9 120.2 . .
C11 C10 C9 120.4(3) . .
C11 C10 H10 119.8 . .
C9 C10 H10 119.8 . .
C10 C11 C12 120.1(3) . .
C10 C11 H11 119.9 . .
C12 C11 H11 119.9 . .
C11 C12 C13 120.0(3) . .
C11 C12 H12 120.0 . .
C13 C12 H12 120.0 . .
C8 C13 C12 119.7(3) . .
C8 C13 C14 120.6(3) . .
C12 C13 C14 119.7(3) . .
O7 C14 O8 123.5(3) . .
O7 C14 C13 123.6(3) . .
O8 C14 C13 112.8(3) . .
C7 N1 C2 122.8(3) . .
C7 N1 H1N 122(2) . .
C2 N1 H1N 115(2) . .
C1 O1 C5 113.5(2) . .
C1 O2 H2A 109.5 . .
C3 O3 H3A 109.5 . .
C4 O4 H4A 109.5 . .
C6 O5 H5A 109.5 . .
C14 O8 H8 109.5 . .

loop_
_geom_bond_atom_site_label_1
_geom_bond_atom_site_label_2
_geom_bond_distance
_geom_bond_site_symmetry_2
C1 O2 1.404(4) .
C1 O1 1.424(3) .
C1 C2 1.532(4) .
C1 H1 1.0000 .
C2 N1 1.460(3) .
C2 C3 1.522(4) .
C2 H2 1.0000 .
C3 O3 1.429(3) .
C3 C4 1.521(4) .
C3 H3 1.0000 .
C4 O4 1.427(4) .
C4 C5 1.536(4) .
C4 H4 1.0000 .
C5 O1 1.440(4) .
C5 C6 1.517(4) .
C5 H5 1.0000 .
C6 O5 1.423(4) .
C6 H6A 0.9900 .
C6 H6B 0.9900 .
C7 O6 1.243(4) .
C7 N1 1.336(4) .
C7 C8 1.511(4) .
C8 C13 1.390(4) .
C8 C9 1.393(4) .
C9 C10 1.390(4) .
C9 H9 0.9500 .
C10 C11 1.382(4) .
C10 H10 0.9500 .
C11 C12 1.385(5) .
C11 H11 0.9500 .
C12 C13 1.397(4) .
C12 H12 0.9500 .
C13 C14 1.497(5) .
C14 O7 1.209(4) .
C14 O8 1.321(4) .
N1 H1N 0.985(19) .
O2 H2A 0.8400 .
O3 H3A 0.8400 .
O4 H4A 0.8400 .
O5 H5A 0.8400 .
O8 H8 0.8400 .

loop_
_geom_hbond_atom_site_label_D
_geom_hbond_atom_site_label_H
_geom_hbond_atom_site_label_A
_geom_hbond_distance_DH
_geom_hbond_distance_HA
_geom_hbond_distance_DA
_geom_hbond_angle_DHA
_geom_hbond_site_symmetry_A
O2 H2A O6 0.84 1.89 2.715(3) 165.7 3_656
O3 H3A O6 0.84 1.97 2.807(3) 172.6 1_455
O4 H4A O5 0.84 1.84 2.674(3) 176.0 4_467
O5 H5A O4 0.84 1.89 2.677(3) 156.3 1_655
O8 H8 O3 0.84 1.78 2.614(3) 170.3 3_656
N1 H1N O7 0.985(19) 1.99(2) 2.952(3) 166(4) 1_455
